data_7006910
loop_
_publ_author_name
'El-Kadri, Oussama M'
'Heeg, Mary Jane'
'Winter, Charles H.'

_publ_section_title
;
 Film growth precursor development for metal nitrides. Synthesis,
 structure, and volatility of molybdenum(VI) and tungsten(VI) complexes
 containing bis(imido)metal fragments and various nitrogen donor
 ligands.
;
_journal_issue 16
_journal_name_full 'Dalton transactions (Cambridge, England : 2003)'
_journal_page_first 1943
_journal_page_last 1953
_journal_paper_doi 10.1039/b515378f
_journal_year 2006
_chemical_formula_sum 'C28 H48 N10 W'
_chemical_formula_weight 708.61
_chemical_name_systematic
;
?
;
_space_group_IT_number 7
_symmetry_cell_setting monoclinic
_symmetry_space_group_name_Hall 'P -2yac'
_symmetry_space_group_name_H-M 'P 1 n 1'
_atom_sites_solution_hydrogens geom
_atom_sites_solution_primary direct
_atom_sites_solution_secondary difmap
_audit_creation_method SHELXL-97
_cell_angle_alpha 90.00
_cell_angle_beta 100.240(5)
_cell_angle_gamma 90.00
_cell_formula_units_Z 2
_cell_length_a 9.742(2)
_cell_length_b 9.821(2)
_cell_length_c 17.521(4)
_cell_measurement_reflns_used 939
_cell_measurement_temperature 295(2)
_cell_measurement_theta_max 27.
_cell_measurement_theta_min 2.35
_cell_volume 1649.6(6)
_computing_cell_refinement 'Bruker SAINT'
_computing_data_collection 'Bruker SMART'
_computing_data_reduction 'Bruker SAINT'
_computing_molecular_graphics SHELXTL-Plus
_computing_publication_material SHELXL-93
_computing_structure_refinement 'SHELXL-97 (Sheldrick, 1997)'
_computing_structure_solution 'SHELXS-97 (Sheldrick, 1990)'
_diffrn_ambient_temperature 295(2)
_diffrn_measured_fraction_theta_full 0.953
_diffrn_measured_fraction_theta_max 0.953
_diffrn_measurement_method 'SMART CCD'
_diffrn_radiation_monochromator graphite
_diffrn_radiation_source 'fine-focus sealed tube'
_diffrn_radiation_type MoK\a
_diffrn_radiation_wavelength 0.71073
_diffrn_reflns_av_R_equivalents 0.033
_diffrn_reflns_av_sigmaI/netI 0.0263
_diffrn_reflns_limit_h_max 12
_diffrn_reflns_limit_h_min -4
_diffrn_reflns_limit_k_max 13
_diffrn_reflns_limit_k_min 0
_diffrn_reflns_limit_l_max 22
_diffrn_reflns_limit_l_min -23
_diffrn_reflns_number 11684
_diffrn_reflns_theta_full 28.27
_diffrn_reflns_theta_max 28.27
_diffrn_reflns_theta_min 2.07
_exptl_absorpt_coefficient_mu 3.534
_exptl_absorpt_correction_T_max 0.5383
_exptl_absorpt_correction_T_min 0.4378
_exptl_absorpt_correction_type multi-scan
_exptl_crystal_colour yellow
_exptl_crystal_density_diffrn 1.427
_exptl_crystal_density_method 'not measured'
_exptl_crystal_description chunks
_exptl_crystal_F_000 720
_exptl_crystal_size_max 0.28
_exptl_crystal_size_mid 0.20
_exptl_crystal_size_min 0.20
_refine_diff_density_max 0.876
_refine_diff_density_min -0.949
_refine_diff_density_rms 0.078
_refine_ls_abs_structure_details 'Flack H D (1983), Acta Cryst. A39, 876-881'
_refine_ls_abs_structure_Flack 0.044(8)
_refine_ls_extinction_coef 0.00030(14)
_refine_ls_extinction_expression Fc^*^=kFc[1+0.001xFc^2^\l^3^/sin(2\q)]^-1/4^
_refine_ls_extinction_method SHELXL
_refine_ls_goodness_of_fit_ref 1.026
_refine_ls_hydrogen_treatment mixed
_refine_ls_matrix_type full
_refine_ls_number_parameters 375
_refine_ls_number_reflns 4919
_refine_ls_number_restraints 2
_refine_ls_restrained_S_all 1.025
_refine_ls_R_factor_all 0.0304
_refine_ls_R_factor_gt 0.0252
_refine_ls_shift/su_max 0.075
_refine_ls_shift/su_mean 0.003
_refine_ls_structure_factor_coef Fsqd
_refine_ls_weighting_details 'calc w=1/[\s^2^(Fo^2^)+(0.0364P)^2^+0.0000P] where P=(Fo^2^+2Fc^2^)/3'
_refine_ls_weighting_scheme calc
_refine_ls_wR_factor_gt 0.0558
_refine_ls_wR_factor_ref 0.0575
_reflns_number_gt 4521
_reflns_number_total 4919
_reflns_threshold_expression >2sigma(I)
_cod_data_source_file b515378f.txt
_cod_data_source_block ussa_(2b)
_cod_depositor_comments
;
The following automatic conversions were performed:
'_exptl_absorpt_correction_type' value 'Multi-scan' changed to
'multi-scan' according to
'/home/saulius/struct/CIF-dictionaries/cif_core.dic' dictionary named
'cif_core.dic' version 2.4.1 from 2010-06-29.

Automatic conversion script
Id: cif_fix_enum 1527 2010-12-29 10:47:43Z saulius 
;
_cod_original_cell_volume 1649.5(7)
_cod_original_sg_symbol_H-M Pn
_cod_database_code 7006910

loop_
_symmetry_equiv_pos_as_xyz
'x, y, z'
'x+1/2, -y, z+1/2'

loop_
_atom_site_label
_atom_site_type_symbol
_atom_site_fract_x
_atom_site_fract_y
_atom_site_fract_z
_atom_site_U_iso_or_equiv
_atom_site_adp_type
_atom_site_occupancy
_atom_site_symmetry_multiplicity
_atom_site_calc_flag
_atom_site_refinement_flags
_atom_site_disorder_assembly
_atom_site_disorder_group
W1 W 0.24788(4) 0.231101(15) 0.24987(3) 0.03636(7) Uani 1 1 d . . .
N1 N 0.0898(6) 0.2434(5) 0.1849(3) 0.0439(11) Uani 1 1 d . . .
C1 C -0.0526(19) 0.2762(10) 0.1532(9) 0.051(3) Uani 1 1 d . . .
C2 C -0.0568(8) 0.4143(7) 0.1121(4) 0.073(2) Uani 1 1 d . . .
H2A H -0.0249 0.4841 0.1495 0.088 Uiso 1 1 calc R . .
H2B H -0.1507 0.4338 0.0873 0.088 Uiso 1 1 calc R . .
H2C H 0.0026 0.4115 0.0739 0.088 Uiso 1 1 calc R . .
C3 C -0.1093(8) 0.1664(10) 0.0895(5) 0.078(2) Uani 1 1 d . . .
H3A H -0.0564 0.1709 0.0483 0.094 Uiso 1 1 calc R . .
H3B H -0.2057 0.1842 0.0692 0.094 Uiso 1 1 calc R . .
H3C H -0.1001 0.0772 0.1124 0.094 Uiso 1 1 calc R . .
C4 C -0.1411(8) 0.2777(7) 0.2134(5) 0.0648(18) Uani 1 1 d . . .
H4A H -0.1394 0.1895 0.2371 0.078 Uiso 1 1 calc R . .
H4B H -0.2352 0.3002 0.1901 0.078 Uiso 1 1 calc R . .
H4C H -0.1064 0.3444 0.2520 0.078 Uiso 1 1 calc R . .
N2 N 0.2539(5) 0.3708(4) 0.3133(2) 0.0420(10) Uani 1 1 d . . .
C5 C 0.2430(6) 0.5043(5) 0.3477(3) 0.0467(14) Uani 1 1 d . . .
C6 C 0.2104(9) 0.6086(6) 0.2839(4) 0.0679(18) Uani 1 1 d . . .
H6A H 0.2770 0.6011 0.2497 0.081 Uiso 1 1 calc R . .
H6B H 0.2152 0.6982 0.3061 0.081 Uiso 1 1 calc R . .
H6C H 0.1183 0.5929 0.2552 0.081 Uiso 1 1 calc R . .
C7 C 0.3802(8) 0.5376(7) 0.3995(4) 0.074(2) Uani 1 1 d . . .
H7A H 0.4036 0.4668 0.4373 0.089 Uiso 1 1 calc R . .
H7B H 0.3720 0.6226 0.4254 0.089 Uiso 1 1 calc R . .
H7C H 0.4521 0.5448 0.3687 0.089 Uiso 1 1 calc R . .
C8 C 0.1253(9) 0.5027(8) 0.3945(5) 0.084(2) Uani 1 1 d . . .
H8A H 0.0390 0.4811 0.3609 0.100 Uiso 1 1 calc R . .
H8B H 0.1181 0.5907 0.4173 0.100 Uiso 1 1 calc R . .
H8C H 0.1447 0.4354 0.4347 0.100 Uiso 1 1 calc R . .
N3 N 0.3752(4) 0.3352(5) 0.1801(3) 0.0410(10) Uani 1 1 d . . .
N4 N 0.4746(4) 0.4248(4) 0.2190(3) 0.0433(11) Uani 1 1 d . . .
C9 C 0.3668(6) 0.3536(6) 0.1028(3) 0.0472(13) Uani 1 1 d . . .
C10 C 0.4589(7) 0.4522(6) 0.0917(4) 0.0546(15) Uani 1 1 d . . .
H10 H 0.4749 0.4858 0.0444 0.066 Uiso 1 1 calc R . .
C11 C 0.5243(6) 0.4926(6) 0.1648(4) 0.0502(15) Uani 1 1 d . . .
C12 C 0.2715(9) 0.2735(7) 0.0425(4) 0.068(2) Uani 1 1 d . . .
H12A H 0.3194 0.1941 0.0289 0.082 Uiso 1 1 calc R . .
H12B H 0.2436 0.3288 -0.0027 0.082 Uiso 1 1 calc R . .
H12C H 0.1904 0.2461 0.0628 0.082 Uiso 1 1 calc R . .
C13 C 0.6366(7) 0.6002(7) 0.1884(5) 0.074(2) Uani 1 1 d . . .
H13A H 0.5939 0.6884 0.1878 0.089 Uiso 1 1 calc R . .
H13B H 0.7006 0.5992 0.1525 0.089 Uiso 1 1 calc R . .
H13C H 0.6862 0.5809 0.2396 0.089 Uiso 1 1 calc R . .
N5 N 0.4619(5) 0.1543(5) 0.3219(3) 0.0438(10) Uani 1 1 d . . .
N6 N 0.5599(15) 0.2539(8) 0.3425(8) 0.049(3) Uani 1 1 d . . .
C14 C 0.5230(6) 0.0415(6) 0.3581(4) 0.0510(14) Uani 1 1 d . . .
C15 C 0.6560(6) 0.0743(7) 0.3966(4) 0.0562(16) Uani 1 1 d . . .
H15 H 0.7194 0.0151 0.4256 0.067 Uiso 1 1 calc R . .
C16 C 0.6766(7) 0.2085(7) 0.3842(4) 0.0489(14) Uani 1 1 d . . .
C17 C 0.4547(8) -0.0929(6) 0.3516(4) 0.0676(19) Uani 1 1 d . . .
H17A H 0.3565 -0.0816 0.3504 0.081 Uiso 1 1 calc R . .
H17B H 0.4936 -0.1478 0.3955 0.081 Uiso 1 1 calc R . .
H17C H 0.4696 -0.1368 0.3048 0.081 Uiso 1 1 calc R . .
C18 C 0.7976(7) 0.3002(8) 0.4094(4) 0.0685(19) Uani 1 1 d . . .
H18A H 0.7907 0.3779 0.3757 0.082 Uiso 1 1 calc R . .
H18B H 0.8826 0.2521 0.4073 0.082 Uiso 1 1 calc R . .
H18C H 0.7976 0.3299 0.4617 0.082 Uiso 1 1 calc R . .
N7 N 0.1610(5) 0.0857(6) 0.3195(3) 0.0412(14) Uani 1 1 d . . .
N8 N 0.0625(5) -0.0039(4) 0.2806(3) 0.0448(11) Uani 1 1 d . . .
C19 C 0.1648(7) 0.0714(6) 0.3962(4) 0.0521(15) Uani 1 1 d . . .
C20 C 0.0665(7) -0.0263(6) 0.4076(4) 0.0567(16) Uani 1 1 d . . .
H20 H 0.0451 -0.0556 0.4546 0.068 Uiso 1 1 calc R . .
C21 C 0.0081(7) -0.0697(6) 0.3346(4) 0.0518(15) Uani 1 1 d . . .
C22 C 0.2613(8) 0.1479(8) 0.4567(4) 0.0682(19) Uani 1 1 d . . .
H22A H 0.3477 0.0991 0.4697 0.082 Uiso 1 1 calc R . .
H22B H 0.2197 0.1575 0.5021 0.082 Uiso 1 1 calc R . .
H22C H 0.2787 0.2364 0.4372 0.082 Uiso 1 1 calc R . .
C23 C -0.1065(7) -0.1719(7) 0.3108(4) 0.0678(19) Uani 1 1 d . . .
H23A H -0.1954 -0.1283 0.3085 0.081 Uiso 1 1 calc R . .
H23B H -0.0974 -0.2446 0.3479 0.081 Uiso 1 1 calc R . .
H23C H -0.0999 -0.2080 0.2606 0.081 Uiso 1 1 calc R . .
N9 N 0.3053(6) 0.0386(6) 0.1810(3) 0.0452(15) Uani 1 1 d . . .
N10 N 0.1989(5) -0.0488(5) 0.1597(3) 0.0457(11) Uani 1 1 d . . .
C24 C 0.4091(6) -0.0115(7) 0.1480(4) 0.0520(15) Uani 1 1 d . . .
C25 C 0.3666(6) -0.1288(6) 0.1072(3) 0.0542(15) Uani 1 1 d . . .
H25 H 0.4194 -0.1823 0.0795 0.065 Uiso 1 1 calc R . .
C26 C 0.2300(6) -0.1511(6) 0.1157(3) 0.0481(13) Uani 1 1 d . . .
C27 C 0.5521(6) 0.0558(7) 0.1574(4) 0.0670(19) Uani 1 1 d . . .
H27A H 0.5461 0.1361 0.1258 0.080 Uiso 1 1 calc R . .
H27B H 0.6176 -0.0066 0.1416 0.080 Uiso 1 1 calc R . .
H27C H 0.5828 0.0803 0.2108 0.080 Uiso 1 1 calc R . .
C28 C 0.1288(9) -0.2598(6) 0.0868(4) 0.0594(17) Uani 1 1 d . . .
H28A H 0.0603 -0.2662 0.1198 0.071 Uiso 1 1 calc R . .
H28B H 0.1770 -0.3451 0.0869 0.071 Uiso 1 1 calc R . .
H28C H 0.0836 -0.2386 0.0349 0.071 Uiso 1 1 calc R . .
H1N6 H 0.554(7) 0.316(7) 0.308(4) 0.06(2) Uiso 1 1 d . . .
H1N H 0.129(5) -0.049(5) 0.187(3) 0.021(12) Uiso 1 1 d . . .

loop_
_atom_site_aniso_label
_atom_site_aniso_U_11
_atom_site_aniso_U_22
_atom_site_aniso_U_33
_atom_site_aniso_U_23
_atom_site_aniso_U_13
_atom_site_aniso_U_12
W1 0.03705(9) 0.03314(10) 0.03836(10) -0.0040(3) 0.00525(7) -0.0060(3)
N1 0.047(3) 0.041(3) 0.045(3) -0.002(2) 0.010(2) -0.009(2)
C1 0.045(6) 0.060(6) 0.048(6) -0.010(5) 0.009(5) -0.004(5)
C2 0.063(4) 0.069(5) 0.078(5) 0.018(4) -0.012(4) -0.003(4)
C3 0.061(5) 0.090(6) 0.077(6) -0.026(5) -0.005(4) -0.017(5)
C4 0.047(4) 0.079(5) 0.071(5) 0.007(4) 0.015(3) 0.004(3)
N2 0.051(3) 0.045(3) 0.031(2) -0.0024(19) 0.008(2) -0.012(2)
C5 0.056(3) 0.038(3) 0.048(3) -0.006(2) 0.012(3) -0.005(3)
C6 0.092(5) 0.043(3) 0.068(4) -0.001(3) 0.012(4) 0.001(3)
C7 0.091(5) 0.058(4) 0.065(4) -0.011(3) -0.008(4) -0.013(4)
C8 0.101(7) 0.064(5) 0.100(6) -0.017(4) 0.057(5) -0.008(4)
N3 0.039(2) 0.040(2) 0.046(3) 0.000(2) 0.011(2) -0.007(2)
N4 0.035(2) 0.040(2) 0.054(3) 0.002(2) 0.005(2) -0.0096(19)
C9 0.042(3) 0.055(4) 0.045(3) 0.001(3) 0.010(3) 0.000(3)
C10 0.055(4) 0.061(4) 0.052(4) 0.016(3) 0.019(3) 0.002(3)
C11 0.041(3) 0.042(3) 0.069(4) 0.012(3) 0.015(3) 0.001(2)
C12 0.075(5) 0.092(6) 0.037(3) 0.001(3) 0.009(3) -0.015(4)
C13 0.055(4) 0.053(4) 0.114(6) 0.018(4) 0.013(4) -0.014(3)
N5 0.042(2) 0.038(3) 0.049(3) -0.001(2) 0.004(2) -0.007(2)
N6 0.042(6) 0.037(4) 0.061(6) 0.004(3) -0.009(4) -0.007(3)
C14 0.054(3) 0.041(3) 0.056(4) 0.002(3) 0.004(3) 0.004(3)
C15 0.050(3) 0.059(4) 0.057(4) 0.009(3) 0.002(3) 0.006(3)
C16 0.047(3) 0.057(4) 0.041(3) 0.002(3) 0.002(3) -0.002(3)
C17 0.077(5) 0.042(3) 0.082(5) 0.005(3) 0.007(4) -0.008(3)
C18 0.054(4) 0.089(5) 0.058(4) 0.009(4) -0.004(3) -0.020(4)
N7 0.039(3) 0.042(3) 0.042(3) 0.003(2) 0.006(2) -0.011(2)
N8 0.040(2) 0.036(2) 0.059(3) 0.000(2) 0.012(2) -0.0074(19)
C19 0.055(4) 0.045(3) 0.057(4) 0.010(3) 0.011(3) -0.001(3)
C20 0.062(4) 0.052(4) 0.058(4) 0.015(3) 0.014(3) -0.004(3)
C21 0.049(4) 0.036(3) 0.073(4) 0.004(3) 0.016(3) 0.000(3)
C22 0.087(5) 0.072(5) 0.043(4) 0.003(3) 0.003(4) -0.011(4)
C23 0.051(4) 0.055(4) 0.102(6) -0.001(4) 0.027(4) -0.017(3)
N9 0.043(3) 0.044(4) 0.049(3) -0.007(2) 0.009(2) -0.010(2)
N10 0.042(3) 0.044(3) 0.052(3) -0.009(2) 0.012(2) -0.011(2)
C24 0.043(3) 0.055(4) 0.059(4) -0.009(3) 0.011(3) -0.002(3)
C25 0.056(4) 0.055(4) 0.051(4) -0.013(3) 0.009(3) 0.009(3)
C26 0.059(3) 0.043(3) 0.043(3) -0.008(2) 0.011(3) -0.008(3)
C27 0.039(3) 0.081(5) 0.083(5) -0.018(4) 0.016(3) -0.006(3)
C28 0.075(5) 0.052(4) 0.052(4) -0.011(3) 0.012(3) -0.014(3)

loop_
_atom_type_symbol
_atom_type_description
_atom_type_scat_dispersion_real
_atom_type_scat_dispersion_imag
_atom_type_scat_source
C C 0.0033 0.0016 'International Tables Vol C Tables 4.2.6.8 and 6.1.1.4'
H H 0.0000 0.0000 'International Tables Vol C Tables 4.2.6.8 and 6.1.1.4'
N N 0.0061 0.0033 'International Tables Vol C Tables 4.2.6.8 and 6.1.1.4'
W W -0.8490 6.8722 'International Tables Vol C Tables 4.2.6.8 and 6.1.1.4'

loop_
_geom_angle_atom_site_label_1
_geom_angle_atom_site_label_2
_geom_angle_atom_site_label_3
_geom_angle
_geom_angle_site_symmetry_1
_geom_angle_site_symmetry_3
_geom_angle_publ_flag
N1 W1 N2 106.5(2) . . ?
N1 W1 N7 91.5(2) . . ?
N2 W1 N7 97.6(2) . . ?
N1 W1 N3 97.3(2) . . ?
N2 W1 N3 91.76(19) . . ?
N7 W1 N3 164.9(2) . . ?
N1 W1 N5 164.1(2) . . ?
N2 W1 N5 89.11(19) . . ?
N7 W1 N5 83.34(18) . . ?
N3 W1 N5 84.94(17) . . ?
N1 W1 N9 89.1(2) . . ?
N2 W1 N9 164.1(2) . . ?
N7 W1 N9 84.9(2) . . ?
N3 W1 N9 82.95(17) . . ?
N5 W1 N9 75.54(18) . . ?
C1 N1 W1 160.9(7) . . ?
N1 C1 C4 111.9(11) . . ?
N1 C1 C2 108.8(11) . . ?
C4 C1 C2 110.9(9) . . ?
N1 C1 C3 108.2(9) . . ?
C4 C1 C3 109.7(11) . . ?
C2 C1 C3 107.2(11) . . ?
C5 N2 W1 165.3(4) . . ?
N2 C5 C6 109.0(5) . . ?
N2 C5 C7 108.8(5) . . ?
C6 C5 C7 110.2(5) . . ?
N2 C5 C8 109.3(5) . . ?
C6 C5 C8 109.1(6) . . ?
C7 C5 C8 110.4(6) . . ?
C9 N3 N4 108.5(4) . . ?
C9 N3 W1 134.0(4) . . ?
N4 N3 W1 116.3(3) . . ?
C11 N4 N3 106.2(5) . . ?
N3 C9 C10 108.4(5) . . ?
N3 C9 C12 123.6(5) . . ?
C10 C9 C12 128.0(6) . . ?
C9 C10 C11 106.2(5) . . ?
N4 C11 C10 110.7(5) . . ?
N4 C11 C13 119.5(6) . . ?
C10 C11 C13 129.8(6) . . ?
C14 N5 N6 103.4(6) . . ?
C14 N5 W1 141.4(4) . . ?
N6 N5 W1 114.9(6) . . ?
C16 N6 N5 113.4(7) . . ?
N5 C14 C15 109.4(5) . . ?
N5 C14 C17 122.6(6) . . ?
C15 C14 C17 127.9(6) . . ?
C16 C15 C14 107.4(6) . . ?
N6 C16 C15 106.3(7) . . ?
N6 C16 C18 121.4(7) . . ?
C15 C16 C18 132.3(6) . . ?
C19 N7 N8 108.5(5) . . ?
C19 N7 W1 133.9(4) . . ?
N8 N7 W1 116.8(4) . . ?
C21 N8 N7 106.7(5) . . ?
N7 C19 C20 108.5(6) . . ?
N7 C19 C22 124.0(6) . . ?
C20 C19 C22 127.5(6) . . ?
C21 C20 C19 105.2(6) . . ?
N8 C21 C20 111.1(6) . . ?
N8 C21 C23 119.7(6) . . ?
C20 C21 C23 129.1(6) . . ?
C24 N9 N10 104.4(5) . . ?
C24 N9 W1 141.0(4) . . ?
N10 N9 W1 114.3(4) . . ?
C26 N10 N9 113.4(5) . . ?
N9 C24 C25 110.5(6) . . ?
N9 C24 C27 122.5(6) . . ?
C25 C24 C27 127.0(6) . . ?
C24 C25 C26 106.4(5) . . ?
N10 C26 C25 105.4(5) . . ?
N10 C26 C28 122.4(6) . . ?
C25 C26 C28 132.3(6) . . ?

loop_
_geom_bond_atom_site_label_1
_geom_bond_atom_site_label_2
_geom_bond_distance
_geom_bond_site_symmetry_2
_geom_bond_publ_flag
W1 N1 1.749(5) . ?
W1 N2 1.760(4) . ?
W1 N7 2.147(5) . ?
W1 N3 2.149(4) . ?
W1 N5 2.360(5) . ?
W1 N9 2.363(6) . ?
N1 C1 1.437(18) . ?
C1 C4 1.475(17) . ?
C1 C2 1.533(13) . ?
C1 C3 1.579(15) . ?
N2 C5 1.455(7) . ?
C5 C6 1.508(8) . ?
C5 C7 1.512(8) . ?
C5 C8 1.524(9) . ?
N3 C9 1.354(7) . ?
N3 N4 1.394(6) . ?
N4 C11 1.320(7) . ?
C9 C10 1.357(8) . ?
C9 C12 1.499(9) . ?
C10 C11 1.384(9) . ?
C11 C13 1.525(8) . ?
N5 C14 1.361(7) . ?
N5 N6 1.370(12) . ?
N6 C16 1.315(15) . ?
C14 C15 1.388(8) . ?
C14 C17 1.474(8) . ?
C15 C16 1.356(9) . ?
C16 C18 1.487(9) . ?
N7 C19 1.346(8) . ?
N7 N8 1.389(6) . ?
N8 C21 1.332(7) . ?
C19 C20 1.394(8) . ?
C19 C22 1.488(9) . ?
C20 C21 1.372(9) . ?
C21 C23 1.504(8) . ?
N9 C24 1.344(8) . ?
N9 N10 1.347(7) . ?
N10 C26 1.334(7) . ?
C24 C25 1.380(8) . ?
C24 C27 1.524(8) . ?
C25 C26 1.382(8) . ?
C26 C28 1.480(8) . ?
